data_1513774
loop_
_publ_author_name
'McLeod, Michael C.'
'Singh, Gurpreet'
'Plampin, 3rd, James N'
'Rane, Digamber'
'Wang, Jenna L.'
'Day, Victor W.'
'Aub\'e, Jeffrey'

_publ_section_title
;
 Probing chemical space with alkaloid-inspired libraries.
;
_journal_issue 2
_journal_name_full 'Nature chemistry'
_journal_page_first 133
_journal_page_last 140
_journal_paper_doi 10.1038/nchem.1844
_journal_volume 6
_journal_year 2014
_chemical_formula_sum 'C16 H27 N O2'
_chemical_formula_weight 265.39
_chemical_name_systematic
; 
 ? 
;
_space_group_IT_number 33
_symmetry_cell_setting orthorhombic
_symmetry_space_group_name_Hall 'P 2c -2n'
_symmetry_space_group_name_H-M 'P n a 21'
_atom_sites_solution_hydrogens difmap
_atom_sites_solution_primary direct
_atom_sites_solution_secondary difmap
_audit_creation_method SHELXTL
_cell_angle_alpha 90.00
_cell_angle_beta 90.00
_cell_angle_gamma 90.00
_cell_formula_units_Z 8
_cell_length_a 20.4107(7)
_cell_length_b 8.6349(3)
_cell_length_c 16.7557(6)
_cell_measurement_reflns_used 9953
_cell_measurement_temperature 100(2)
_cell_measurement_theta_max 69.00
_cell_measurement_theta_min 2.64
_cell_volume 2953.10(18)
_computing_cell_refinement 'Bruker SAINT'
_computing_data_collection 'Bruker APEX2'
_computing_data_reduction 'Bruker SAINT'
_computing_molecular_graphics 'Bruker SHELXTL'
_computing_publication_material 'Bruker SHELXTL'
_computing_structure_refinement 'Bruker SHELXTL'
_computing_structure_solution 'Bruker SHELXTL'
_diffrn_ambient_temperature 100(2)
_diffrn_measured_fraction_theta_full 0.986
_diffrn_measured_fraction_theta_max 0.968
_diffrn_measurement_device_type 'Bruker APEX-II CCD'
_diffrn_measurement_method '\f and \w scans'
_diffrn_radiation_monochromator 'Helios multilayer optics'
_diffrn_radiation_source 'Bruker MicroStar microfocus rotating anode'
_diffrn_radiation_type CuK\a
_diffrn_radiation_wavelength 1.54178
_diffrn_reflns_av_R_equivalents 0.0200
_diffrn_reflns_av_sigmaI/netI 0.0186
_diffrn_reflns_limit_h_max 23
_diffrn_reflns_limit_h_min -21
_diffrn_reflns_limit_k_max 10
_diffrn_reflns_limit_k_min -8
_diffrn_reflns_limit_l_max 20
_diffrn_reflns_limit_l_min -19
_diffrn_reflns_number 24292
_diffrn_reflns_theta_full 66.00
_diffrn_reflns_theta_max 69.26
_diffrn_reflns_theta_min 4.33
_exptl_absorpt_coefficient_mu 0.606
_exptl_absorpt_correction_T_max 1.000
_exptl_absorpt_correction_T_min 0.897
_exptl_absorpt_correction_type multi-scan
_exptl_crystal_colour colourless
_exptl_crystal_density_diffrn 1.194
_exptl_crystal_density_method 'not measured'
_exptl_crystal_description Irregular
_exptl_crystal_F_000 1168
_exptl_crystal_size_max 0.25
_exptl_crystal_size_mid 0.23
_exptl_crystal_size_min 0.20
_refine_diff_density_max 0.171
_refine_diff_density_min -0.124
_refine_diff_density_rms 0.026
_refine_ls_abs_structure_details 'Flack H D (1983), Acta Cryst. A39, 876-881'
_refine_ls_abs_structure_Flack -0.03(10)
_refine_ls_extinction_method none
_refine_ls_goodness_of_fit_ref 1.039
_refine_ls_hydrogen_treatment refall
_refine_ls_matrix_type full
_refine_ls_number_parameters 559
_refine_ls_number_reflns 5019
_refine_ls_number_restraints 1
_refine_ls_restrained_S_all 1.039
_refine_ls_R_factor_all 0.0239
_refine_ls_R_factor_gt 0.0239
_refine_ls_shift/su_max 0.001
_refine_ls_shift/su_mean 0.000
_refine_ls_structure_factor_coef Fsqd
_refine_ls_weighting_details 'calc w=1/[\s^2^(Fo^2^)+(0.0364P)^2^+0.4575P] where P=(Fo^2^+2Fc^2^)/3'
_refine_ls_weighting_scheme calc
_refine_ls_wR_factor_gt 0.0617
_refine_ls_wR_factor_ref 0.0617
_reflns_number_gt 5016
_reflns_number_total 5019
_reflns_threshold_expression >2sigma(I)
_cod_data_source_file nchem.1844-s11.cif
_cod_data_source_block q82c
_cod_depositor_comments
;
The following automatic conversions were performed:

'_symmetry_cell_setting' value 'Orthorhombic' changed to
'orthorhombic' according to
/usr/data/users/saulius/automatic-downloads/current/Nature/lib/dictionaries/cif_core.dic
dictionary named 'cif_core.dic' version 2.4.2 from 2011-04-26.

Automatic conversion script
Id: cif_fix_values 2281 2013-09-26 08:29:07Z andrius 
;
_cod_original_sg_symbol_H-M Pna2(1)
_cod_database_code 1513774

loop_
_symmetry_equiv_pos_as_xyz
'x, y, z'
'-x, -y, z+1/2'
'x+1/2, -y+1/2, z'
'-x+1/2, y+1/2, z+1/2'

loop_
_atom_site_label
_atom_site_type_symbol
_atom_site_fract_x
_atom_site_fract_y
_atom_site_fract_z
_atom_site_U_iso_or_equiv
_atom_site_adp_type
_atom_site_occupancy
_atom_site_symmetry_multiplicity
_atom_site_calc_flag
O1 O 0.66728(4) 0.01506(10) 0.42015(6) 0.0292(2) Uani 1 1 d
O2 O 0.53736(5) 0.46267(10) 0.71198(5) 0.0265(2) Uani 1 1 d
H2O H 0.5473(9) 0.536(2) 0.7406(12) 0.040(5) Uiso 1 1 d
N1 N 0.61433(5) 0.23184(11) 0.45332(6) 0.0210(2) Uani 1 1 d
C1 C 0.64079(6) 0.09432(14) 0.47279(7) 0.0231(2) Uani 1 1 d
C2 C 0.63975(7) 0.03697(15) 0.55818(8) 0.0276(3) Uani 1 1 d
H2A H 0.6638(8) 0.108(2) 0.5905(10) 0.032(4) Uiso 1 1 d
H2B H 0.6625(9) -0.059(2) 0.5557(10) 0.037(4) Uiso 1 1 d
C3 C 0.57162(7) 0.01387(14) 0.59326(8) 0.0252(3) Uani 1 1 d
H3A H 0.5426(8) -0.0389(19) 0.5542(10) 0.033(4) Uiso 1 1 d
H3B H 0.5748(8) -0.0569(18) 0.6383(10) 0.026(4) Uiso 1 1 d
C4 C 0.53918(6) 0.16436(13) 0.61961(7) 0.0225(2) Uani 1 1 d
H4A H 0.5679(7) 0.2146(16) 0.6588(9) 0.019(3) Uiso 1 1 d
H4B H 0.4988(8) 0.1355(17) 0.6485(9) 0.029(4) Uiso 1 1 d
C5 C 0.51930(6) 0.27685(12) 0.55310(7) 0.0193(2) Uani 1 1 d
H5 H 0.4905(7) 0.2165(15) 0.5138(8) 0.015(3) Uiso 1 1 d
C6 C 0.47859(6) 0.41367(13) 0.58819(7) 0.0208(2) Uani 1 1 d
H6 H 0.4623(7) 0.4696(16) 0.5426(9) 0.019(3) Uiso 1 1 d
C7 C 0.52033(6) 0.52955(13) 0.63641(7) 0.0225(2) Uani 1 1 d
H7 H 0.4928(7) 0.6240(16) 0.6458(8) 0.020(3) Uiso 1 1 d
C8 C 0.58202(6) 0.58141(14) 0.59174(8) 0.0246(3) Uani 1 1 d
H8A H 0.6107(8) 0.6349(19) 0.6309(10) 0.031(4) Uiso 1 1 d
H8B H 0.5693(7) 0.6581(17) 0.5501(9) 0.023(3) Uiso 1 1 d
C9 C 0.62019(6) 0.44804(14) 0.55295(8) 0.0220(2) Uani 1 1 d
H9A H 0.6402(7) 0.3819(18) 0.5938(9) 0.023(3) Uiso 1 1 d
H9B H 0.6564(8) 0.4888(17) 0.5178(9) 0.025(4) Uiso 1 1 d
C10 C 0.57495(6) 0.34649(12) 0.50125(7) 0.0195(2) Uani 1 1 d
C11 C 0.54486(6) 0.44146(14) 0.43199(7) 0.0228(2) Uani 1 1 d
H11A H 0.5063(7) 0.3847(16) 0.4121(9) 0.022(3) Uiso 1 1 d
H11B H 0.5299(7) 0.5443(18) 0.4497(9) 0.024(4) Uiso 1 1 d
C12 C 0.59797(6) 0.44894(14) 0.36865(8) 0.0248(3) Uani 1 1 d
H12A H 0.6310(8) 0.5249(17) 0.3818(9) 0.023(3) Uiso 1 1 d
H12B H 0.5815(8) 0.472(2) 0.3164(11) 0.036(4) Uiso 1 1 d
C13 C 0.62634(6) 0.28669(14) 0.37026(7) 0.0229(2) Uani 1 1 d
H13A H 0.6036(7) 0.2218(15) 0.3321(9) 0.015(3) Uiso 1 1 d
H13B H 0.6729(7) 0.2864(16) 0.3593(9) 0.019(3) Uiso 1 1 d
C14 C 0.41805(6) 0.35690(13) 0.63425(7) 0.0230(2) Uani 1 1 d
H14A H 0.4308(8) 0.3197(17) 0.6869(9) 0.025(4) Uiso 1 1 d
H14B H 0.3979(7) 0.2666(17) 0.6034(9) 0.021(3) Uiso 1 1 d
C15 C 0.36451(7) 0.47832(15) 0.64408(8) 0.0278(3) Uani 1 1 d
H15A H 0.3841(8) 0.570(2) 0.6740(9) 0.029(4) Uiso 1 1 d
H15B H 0.3507(8) 0.5176(18) 0.5914(11) 0.029(4) Uiso 1 1 d
C16 C 0.30448(7) 0.41634(17) 0.68795(9) 0.0329(3) Uani 1 1 d
H16A H 0.2868(8) 0.332(2) 0.6587(11) 0.040(4) Uiso 1 1 d
H16B H 0.3170(8) 0.3798(19) 0.7421(11) 0.037(4) Uiso 1 1 d
H16C H 0.2714(9) 0.489(2) 0.6915(11) 0.039(4) Uiso 1 1 d
O21 O 0.45376(5) 0.25351(10) 0.28451(6) 0.0294(2) Uani 1 1 d
O22 O 0.22380(4) -0.22534(10) 0.43785(6) 0.02631(19) Uani 1 1 d
H22O H 0.1992(9) -0.301(2) 0.4309(10) 0.034(4) Uiso 1 1 d
N21 N 0.43193(5) 0.02836(11) 0.34455(6) 0.0203(2) Uani 1 1 d
C21 C 0.41248(6) 0.16646(14) 0.31594(7) 0.0224(2) Uani 1 1 d
C22 C 0.34244(7) 0.21842(14) 0.32334(8) 0.0268(3) Uani 1 1 d
H22A H 0.3419(7) 0.315(2) 0.2958(9) 0.027(4) Uiso 1 1 d
H22B H 0.3125(8) 0.1472(19) 0.2933(10) 0.032(4) Uiso 1 1 d
C23 C 0.31960(6) 0.23242(14) 0.41012(8) 0.0263(3) Uani 1 1 d
H23A H 0.2815(8) 0.3014(18) 0.4117(9) 0.027(4) Uiso 1 1 d
H23B H 0.3551(8) 0.2767(18) 0.4408(10) 0.028(4) Uiso 1 1 d
C24 C 0.29921(6) 0.07752(14) 0.44606(8) 0.0248(3) Uani 1 1 d
H24A H 0.2665(8) 0.0299(17) 0.4105(9) 0.024(3) Uiso 1 1 d
H24B H 0.2781(7) 0.0955(17) 0.5009(9) 0.025(4) Uiso 1 1 d
C25 C 0.35477(6) -0.03941(13) 0.46118(7) 0.0194(2) Uani 1 1 d
H25 H 0.3878(7) 0.0090(14) 0.4969(8) 0.010(3) Uiso 1 1 d
C26 C 0.32832(6) -0.18598(13) 0.50533(7) 0.0203(2) Uani 1 1 d
H26 H 0.3673(7) -0.2499(16) 0.5197(9) 0.019(3) Uiso 1 1 d
C27 C 0.28705(6) -0.29234(13) 0.45171(7) 0.0220(2) Uani 1 1 d
H27 H 0.2796(7) -0.3920(17) 0.4812(8) 0.018(3) Uiso 1 1 d
C28 C 0.32081(6) -0.33069(13) 0.37233(8) 0.0239(2) Uani 1 1 d
H28A H 0.3546(7) -0.4082(16) 0.3811(8) 0.017(3) Uiso 1 1 d
H28B H 0.2889(8) -0.3804(19) 0.3385(10) 0.032(4) Uiso 1 1 d
C29 C 0.35063(6) -0.18899(13) 0.33083(7) 0.0222(2) Uani 1 1 d
H29A H 0.3765(7) -0.2216(17) 0.2847(10) 0.026(4) Uiso 1 1 d
H29B H 0.3144(7) -0.1209(16) 0.3117(8) 0.020(3) Uiso 1 1 d
C30 C 0.39486(6) -0.09662(13) 0.38826(6) 0.0189(2) Uani 1 1 d
C31 C 0.45289(6) -0.19727(13) 0.41763(7) 0.0211(2) Uani 1 1 d
H31A H 0.4679(7) -0.1534(17) 0.4660(9) 0.025(4) Uiso 1 1 d
H31B H 0.4405(7) -0.3050(16) 0.4259(8) 0.014(3) Uiso 1 1 d
C32 C 0.50563(6) -0.18204(14) 0.35392(8) 0.0250(3) Uani 1 1 d
H32A H 0.4936(7) -0.2438(18) 0.3090(9) 0.023(3) Uiso 1 1 d
H32B H 0.5505(8) -0.2111(18) 0.3727(10) 0.029(4) Uiso 1 1 d
C33 C 0.50153(6) -0.01183(14) 0.33304(7) 0.0233(2) Uani 1 1 d
H33A H 0.5146(8) 0.0168(17) 0.2788(10) 0.026(4) Uiso 1 1 d
H33B H 0.5270(7) 0.0480(17) 0.3691(9) 0.023(3) Uiso 1 1 d
C34 C 0.29211(6) -0.15165(14) 0.58338(7) 0.0240(2) Uani 1 1 d
H34A H 0.2524(8) -0.0943(17) 0.5731(9) 0.023(3) Uiso 1 1 d
H34B H 0.2796(7) -0.2535(18) 0.6068(8) 0.022(4) Uiso 1 1 d
C35 C 0.33249(7) -0.06477(16) 0.64540(8) 0.0299(3) Uani 1 1 d
H35A H 0.3740(8) -0.121(2) 0.6596(10) 0.034(4) Uiso 1 1 d
H35B H 0.3484(9) 0.035(2) 0.6220(10) 0.034(4) Uiso 1 1 d
C36 C 0.29300(8) -0.0319(2) 0.72081(8) 0.0381(3) Uani 1 1 d
H36A H 0.2780(10) -0.132(2) 0.7448(13) 0.055(5) Uiso 1 1 d
H36B H 0.3186(10) 0.025(2) 0.7607(13) 0.048(5) Uiso 1 1 d
H36C H 0.2525(10) 0.028(2) 0.7061(11) 0.043(5) Uiso 1 1 d

loop_
_atom_site_aniso_label
_atom_site_aniso_U_11
_atom_site_aniso_U_22
_atom_site_aniso_U_33
_atom_site_aniso_U_23
_atom_site_aniso_U_13
_atom_site_aniso_U_12
O1 0.0300(5) 0.0262(4) 0.0315(5) -0.0026(4) 0.0024(4) 0.0095(4)
O2 0.0381(5) 0.0204(4) 0.0210(4) -0.0050(4) -0.0035(4) -0.0021(4)
N1 0.0222(5) 0.0193(5) 0.0214(5) -0.0022(4) -0.0004(4) 0.0023(4)
C1 0.0197(6) 0.0210(6) 0.0286(6) -0.0032(5) -0.0034(5) 0.0033(4)
C2 0.0315(7) 0.0235(6) 0.0279(6) -0.0016(5) -0.0062(5) 0.0100(5)
C3 0.0346(7) 0.0164(6) 0.0244(6) 0.0005(5) -0.0031(5) 0.0028(5)
C4 0.0280(6) 0.0181(6) 0.0213(5) -0.0008(5) -0.0028(5) 0.0019(5)
C5 0.0207(6) 0.0154(5) 0.0219(5) -0.0011(4) -0.0020(4) -0.0007(4)
C6 0.0223(6) 0.0187(6) 0.0213(5) 0.0011(5) -0.0015(5) 0.0015(4)
C7 0.0278(6) 0.0163(6) 0.0234(6) -0.0020(5) 0.0009(5) 0.0019(5)
C8 0.0283(6) 0.0174(6) 0.0282(6) -0.0047(5) -0.0014(5) -0.0035(5)
C9 0.0207(6) 0.0200(5) 0.0254(6) -0.0031(5) -0.0016(5) -0.0023(4)
C10 0.0204(6) 0.0155(5) 0.0225(5) -0.0032(4) -0.0019(4) 0.0021(4)
C11 0.0243(6) 0.0208(6) 0.0234(6) 0.0015(5) 0.0003(5) 0.0029(4)
C12 0.0261(7) 0.0243(6) 0.0240(6) 0.0027(5) 0.0012(5) 0.0004(5)
C13 0.0213(6) 0.0236(6) 0.0237(6) -0.0014(5) 0.0016(5) -0.0020(4)
C14 0.0229(6) 0.0214(6) 0.0248(6) 0.0018(5) -0.0003(5) -0.0001(5)
C15 0.0264(7) 0.0282(7) 0.0287(6) 0.0050(6) 0.0024(5) 0.0037(5)
C16 0.0245(7) 0.0373(8) 0.0369(7) 0.0038(6) 0.0046(6) 0.0025(6)
O21 0.0354(5) 0.0230(4) 0.0298(4) 0.0089(4) 0.0022(4) -0.0055(4)
O22 0.0191(4) 0.0198(4) 0.0400(5) 0.0011(4) -0.0035(4) -0.0033(3)
N21 0.0217(5) 0.0179(5) 0.0212(4) 0.0025(4) 0.0002(4) -0.0018(4)
C21 0.0300(6) 0.0196(6) 0.0176(5) -0.0005(4) -0.0038(5) -0.0031(5)
C22 0.0302(7) 0.0190(6) 0.0313(6) 0.0063(5) -0.0060(5) 0.0012(5)
C23 0.0248(7) 0.0186(6) 0.0356(6) 0.0018(5) -0.0005(5) 0.0026(5)
C24 0.0221(6) 0.0190(6) 0.0332(6) 0.0018(5) 0.0015(5) 0.0015(4)
C25 0.0211(6) 0.0162(5) 0.0210(5) 0.0001(4) -0.0017(4) -0.0026(4)
C26 0.0179(6) 0.0191(5) 0.0240(6) 0.0026(4) -0.0003(4) 0.0000(4)
C27 0.0201(6) 0.0169(5) 0.0291(6) 0.0034(5) -0.0011(5) -0.0015(4)
C28 0.0249(6) 0.0189(6) 0.0279(6) -0.0029(5) -0.0031(5) -0.0038(5)
C29 0.0241(6) 0.0212(6) 0.0214(6) -0.0028(5) -0.0023(5) -0.0022(5)
C30 0.0188(6) 0.0165(5) 0.0214(5) 0.0029(4) -0.0012(4) -0.0017(4)
C31 0.0208(6) 0.0183(5) 0.0242(6) 0.0033(5) 0.0000(5) 0.0000(4)
C32 0.0218(6) 0.0231(6) 0.0300(6) 0.0006(5) 0.0031(5) 0.0007(4)
C33 0.0225(6) 0.0236(6) 0.0238(6) 0.0015(5) 0.0021(5) -0.0027(4)
C34 0.0237(6) 0.0221(6) 0.0262(6) 0.0036(5) 0.0038(5) -0.0003(5)
C35 0.0354(7) 0.0277(6) 0.0265(6) -0.0017(5) 0.0049(5) -0.0028(5)
C36 0.0456(9) 0.0431(9) 0.0258(7) -0.0001(6) 0.0049(6) 0.0065(7)

loop_
_atom_type_symbol
_atom_type_description
_atom_type_scat_dispersion_real
_atom_type_scat_dispersion_imag
_atom_type_scat_source
C C 0.0181 0.0091 'International Tables Vol C Tables 4.2.6.8 and 6.1.1.4'
H H 0.0000 0.0000 'International Tables Vol C Tables 4.2.6.8 and 6.1.1.4'
N N 0.0311 0.0180 'International Tables Vol C Tables 4.2.6.8 and 6.1.1.4'
O O 0.0492 0.0322 'International Tables Vol C Tables 4.2.6.8 and 6.1.1.4'

loop_
_geom_angle_atom_site_label_1
_geom_angle_atom_site_label_2
_geom_angle_atom_site_label_3
_geom_angle
C7 O2 H2O 105.5(13)
C1 N1 C13 116.17(10)
C1 N1 C10 131.68(10)
C13 N1 C10 112.13(9)
O1 C1 N1 119.33(11)
O1 C1 C2 119.84(11)
N1 C1 C2 120.82(11)
C1 C2 C3 114.86(11)
C1 C2 H2A 108.5(10)
C3 C2 H2A 109.6(10)
C1 C2 H2B 103.7(11)
C3 C2 H2B 110.3(10)
H2A C2 H2B 109.7(14)
C2 C3 C4 113.39(11)
C2 C3 H3A 110.5(9)
C4 C3 H3A 108.8(10)
C2 C3 H3B 108.7(9)
C4 C3 H3B 109.8(9)
H3A C3 H3B 105.2(13)
C3 C4 C5 116.40(10)
C3 C4 H4A 108.1(8)
C5 C4 H4A 111.4(8)
C3 C4 H4B 106.8(9)
C5 C4 H4B 107.2(9)
H4A C4 H4B 106.4(12)
C4 C5 C10 117.31(10)
C4 C5 C6 110.30(9)
C10 C5 C6 107.91(9)
C4 C5 H5 107.3(7)
C10 C5 H5 104.9(8)
C6 C5 H5 108.8(8)
C14 C6 C7 112.82(10)
C14 C6 C5 112.08(9)
C7 C6 C5 113.25(9)
C14 C6 H6 106.4(9)
C7 C6 H6 106.3(9)
C5 C6 H6 105.3(9)
O2 C7 C8 110.47(10)
O2 C7 C6 109.58(9)
C8 C7 C6 112.81(10)
O2 C7 H7 109.0(8)
C8 C7 H7 107.4(8)
C6 C7 H7 107.5(8)
C7 C8 C9 113.88(10)
C7 C8 H8A 107.3(9)
C9 C8 H8A 109.2(9)
C7 C8 H8B 108.8(9)
C9 C8 H8B 109.5(9)
H8A C8 H8B 107.9(13)
C8 C9 C10 111.16(9)
C8 C9 H9A 110.7(9)
C10 C9 H9A 108.1(9)
C8 C9 H9B 110.9(9)
C10 C9 H9B 108.0(9)
H9A C9 H9B 107.8(12)
N1 C10 C9 110.73(9)
N1 C10 C11 99.21(9)
C9 C10 C11 110.97(9)
N1 C10 C5 115.74(9)
C9 C10 C5 110.17(10)
C11 C10 C5 109.55(9)
C12 C11 C10 105.27(10)
C12 C11 H11A 110.8(9)
C10 C11 H11A 107.8(8)
C12 C11 H11B 113.2(9)
C10 C11 H11B 112.0(9)
H11A C11 H11B 107.6(12)
C13 C12 C11 102.76(10)
C13 C12 H12A 110.9(9)
C11 C12 H12A 111.6(9)
C13 C12 H12B 110.0(10)
C11 C12 H12B 113.3(10)
H12A C12 H12B 108.2(14)
N1 C13 C12 104.33(10)
N1 C13 H13A 110.7(8)
C12 C13 H13A 109.9(8)
N1 C13 H13B 109.7(9)
C12 C13 H13B 112.0(8)
H13A C13 H13B 110.1(11)
C15 C14 C6 114.30(10)
C15 C14 H14A 108.7(9)
C6 C14 H14A 110.2(9)
C15 C14 H14B 106.9(8)
C6 C14 H14B 108.3(8)
H14A C14 H14B 108.2(12)
C14 C15 C16 112.75(11)
C14 C15 H15A 107.7(9)
C16 C15 H15A 110.6(9)
C14 C15 H15B 110.2(9)
C16 C15 H15B 108.8(9)
H15A C15 H15B 106.6(13)
C15 C16 H16A 109.0(11)
C15 C16 H16B 110.1(10)
H16A C16 H16B 108.9(15)
C15 C16 H16C 112.3(11)
H16A C16 H16C 106.2(15)
H16B C16 H16C 110.2(15)
C27 O22 H22O 104.6(12)
C21 N21 C33 116.50(10)
C21 N21 C30 131.26(10)
C33 N21 C30 112.23(9)
O21 C21 N21 119.07(11)
O21 C21 C22 119.85(11)
N21 C21 C22 121.05(10)
C21 C22 C23 113.03(10)
C21 C22 H22A 103.4(9)
C23 C22 H22A 112.7(9)
C21 C22 H22B 110.7(9)
C23 C22 H22B 109.9(9)
H22A C22 H22B 106.7(13)
C24 C23 C22 112.88(11)
C24 C23 H23A 107.8(9)
C22 C23 H23A 108.4(9)
C24 C23 H23B 109.9(9)
C22 C23 H23B 107.9(9)
H23A C23 H23B 109.9(13)
C23 C24 C25 116.06(10)
C23 C24 H24A 108.1(8)
C25 C24 H24A 109.0(9)
C23 C24 H24B 109.6(8)
C25 C24 H24B 105.2(8)
H24A C24 H24B 108.7(12)
C24 C25 C30 117.90(10)
C24 C25 C26 110.77(9)
C30 C25 C26 107.29(9)
C24 C25 H25 108.8(7)
C30 C25 H25 104.5(8)
C26 C25 H25 106.9(7)
C34 C26 C27 110.52(10)
C34 C26 C25 114.48(10)
C27 C26 C25 113.38(9)
C34 C26 H26 106.6(8)
C27 C26 H26 104.4(8)
C25 C26 H26 106.7(8)
O22 C27 C28 110.56(10)
O22 C27 C26 110.32(9)
C28 C27 C26 112.94(10)
O22 C27 H27 106.8(8)
C28 C27 H27 108.0(8)
C26 C27 H27 107.9(8)
C29 C28 C27 113.53(10)
C29 C28 H28A 109.7(8)
C27 C28 H28A 109.6(8)
C29 C28 H28B 110.9(9)
C27 C28 H28B 107.6(9)
H28A C28 H28B 105.2(12)
C28 C29 C30 111.24(9)
C28 C29 H29A 110.1(9)
C30 C29 H29A 109.0(9)
C28 C29 H29B 108.8(8)
C30 C29 H29B 109.2(8)
H29A C29 H29B 108.5(12)
N21 C30 C29 111.15(9)
N21 C30 C31 99.91(9)
C29 C30 C31 110.84(9)
N21 C30 C25 114.79(9)
C29 C30 C25 110.33(9)
C31 C30 C25 109.38(9)
C32 C31 C30 105.63(9)
C32 C31 H31A 109.8(9)
C30 C31 H31A 107.1(9)
C32 C31 H31B 111.5(8)
C30 C31 H31B 112.5(8)
H31A C31 H31B 110.1(12)
C33 C32 C31 101.95(10)
C33 C32 H32A 110.2(9)
C31 C32 H32A 108.8(9)
C33 C32 H32B 111.6(9)
C31 C32 H32B 113.9(10)
H32A C32 H32B 110.1(13)
N21 C33 C32 104.57(9)
N21 C33 H33A 108.9(9)
C32 C33 H33A 116.4(9)
N21 C33 H33B 108.4(9)
C32 C33 H33B 110.6(9)
H33A C33 H33B 107.7(12)
C35 C34 C26 114.63(10)
C35 C34 H34A 108.9(9)
C26 C34 H34A 110.6(9)
C35 C34 H34B 107.7(8)
C26 C34 H34B 106.8(8)
H34A C34 H34B 108.0(12)
C34 C35 C36 111.76(12)
C34 C35 H35A 112.5(10)
C36 C35 H35A 109.8(10)
C34 C35 H35B 109.4(10)
C36 C35 H35B 109.6(10)
H35A C35 H35B 103.4(14)
C35 C36 H36A 109.5(12)
C35 C36 H36B 112.1(12)
H36A C36 H36B 108.9(16)
C35 C36 H36C 109.1(11)
H36A C36 H36C 106.9(15)
H36B C36 H36C 110.2(16)

loop_
_geom_bond_atom_site_label_1
_geom_bond_atom_site_label_2
_geom_bond_distance
O1 C1 1.2403(15)
O2 C7 1.4345(15)
O2 H2O 0.82(2)
N1 C1 1.3448(16)
N1 C13 1.4904(15)
N1 C10 1.5070(14)
C1 C2 1.5141(18)
C2 C3 1.523(2)
C2 H2A 0.957(18)
C2 H2B 0.954(18)
C3 C4 1.5238(16)
C3 H3A 0.993(18)
C3 H3B 0.973(16)
C4 C5 1.5330(16)
C4 H4A 0.982(15)
C4 H4B 0.987(17)
C5 C10 1.5514(16)
C5 C6 1.5595(15)
C5 H5 1.024(14)
C6 C14 1.5371(17)
C6 C7 1.5425(16)
C6 H6 0.963(15)
C7 C8 1.5318(17)
C7 H7 1.003(14)
C8 C9 1.5349(16)
C8 H8A 0.994(17)
C8 H8B 0.996(16)
C9 C10 1.5401(15)
C9 H9A 0.980(16)
C9 H9B 1.008(17)
C10 C11 1.5481(16)
C11 C12 1.5184(17)
C11 H11A 0.985(15)
C11 H11B 0.985(16)
C12 C13 1.5163(17)
C12 H12A 0.966(16)
C12 H12B 0.958(18)
C13 H13A 0.969(14)
C13 H13B 0.968(15)
C14 C15 1.5234(17)
C14 H14A 0.974(16)
C14 H14B 1.022(15)
C15 C16 1.5258(19)
C15 H15A 1.017(17)
C15 H15B 0.987(18)
C16 H16A 0.95(2)
C16 H16B 0.995(18)
C16 H16C 0.925(19)
O21 C21 1.2459(15)
O22 C27 1.4336(14)
O22 H22O 0.829(19)
N21 C21 1.3451(16)
N21 C33 1.4750(16)
N21 C30 1.5079(14)
C21 C22 1.5036(18)
C22 C23 1.5316(19)
C22 H22A 0.954(17)
C22 H22B 1.002(17)
C23 C24 1.5248(17)
C23 H23A 0.980(16)
C23 H23B 0.968(16)
C24 C25 1.5394(16)
C24 H24A 0.985(16)
C24 H24B 1.026(16)
C25 C30 1.5511(16)
C25 C26 1.5622(15)
C25 H25 0.994(14)
C26 C34 1.5312(17)
C26 C27 1.5362(16)
C26 H26 0.997(15)
C27 C28 1.5341(17)
C27 H27 1.004(14)
C28 C29 1.5333(16)
C28 H28A 0.972(14)
C28 H28B 0.964(17)
C29 C30 1.5418(15)
C29 H29A 0.977(17)
C29 H29B 0.997(15)
C30 C31 1.5493(15)
C31 C32 1.5217(17)
C31 H31A 0.946(16)
C31 H31B 0.974(14)
C32 C33 1.5131(17)
C32 H32A 0.955(15)
C32 H32B 1.000(17)
C33 H33A 0.979(16)
C33 H33B 0.951(16)
C34 C35 1.5238(18)
C34 H34A 0.965(16)
C34 H34B 0.997(15)
C35 C36 1.5252(19)
C35 H35A 1.004(17)
C35 H35B 1.000(18)
C36 H36A 1.00(2)
C36 H36B 0.98(2)
C36 H36C 1.00(2)

loop_
_geom_hbond_atom_site_label_D
_geom_hbond_atom_site_label_H
_geom_hbond_atom_site_label_A
_geom_hbond_distance_DH
_geom_hbond_distance_HA
_geom_hbond_distance_DA
_geom_hbond_angle_DHA
_geom_hbond_site_symmetry_A
O2 H2O O21 0.82(2) 1.96(2) 2.7415(12) 158.7(18) 2_665
O22 H22O O1 0.829(19) 1.972(19) 2.7707(12) 161.5(17) 3_445

loop_
_geom_torsion_atom_site_label_1
_geom_torsion_atom_site_label_2
_geom_torsion_atom_site_label_3
_geom_torsion_atom_site_label_4
_geom_torsion
C13 N1 C1 O1 -7.13(16)
C10 N1 C1 O1 174.52(11)
C13 N1 C1 C2 171.67(11)
C10 N1 C1 C2 -6.67(19)
O1 C1 C2 C3 -119.79(13)
N1 C1 C2 C3 61.41(16)
C1 C2 C3 C4 -78.51(14)
C2 C3 C4 C5 68.72(14)
C3 C4 C5 C10 -63.59(14)
C3 C4 C5 C6 172.34(10)
C4 C5 C6 C14 -56.10(12)
C10 C5 C6 C14 174.57(9)
C4 C5 C6 C7 72.94(12)
C10 C5 C6 C7 -56.39(12)
C14 C6 C7 O2 54.31(12)
C5 C6 C7 O2 -74.35(12)
C14 C6 C7 C8 177.83(10)
C5 C6 C7 C8 49.17(13)
O2 C7 C8 C9 76.99(13)
C6 C7 C8 C9 -46.04(14)
C7 C8 C9 C10 51.51(14)
C1 N1 C10 C9 80.95(15)
C13 N1 C10 C9 -97.45(11)
C1 N1 C10 C11 -162.37(12)
C13 N1 C10 C11 19.24(11)
C1 N1 C10 C5 -45.34(17)
C13 N1 C10 C5 136.27(10)
C8 C9 C10 N1 171.03(10)
C8 C9 C10 C11 61.87(13)
C8 C9 C10 C5 -59.64(12)
C4 C5 C10 N1 62.53(13)
C6 C5 C10 N1 -172.21(9)
C4 C5 C10 C9 -64.05(12)
C6 C5 C10 C9 61.21(11)
C4 C5 C10 C11 173.61(10)
C6 C5 C10 C11 -61.13(11)
N1 C10 C11 C12 -36.30(11)
C9 C10 C11 C12 80.20(12)
C5 C10 C11 C12 -157.94(9)
C10 C11 C12 C13 40.77(12)
C1 N1 C13 C12 -173.86(10)
C10 N1 C13 C12 4.80(13)
C11 C12 C13 N1 -27.48(12)
C7 C6 C14 C15 71.51(13)
C5 C6 C14 C15 -159.23(10)
C6 C14 C15 C16 178.35(11)
C33 N21 C21 O21 -2.48(16)
C30 N21 C21 O21 176.88(11)
C33 N21 C21 C22 179.16(11)
C30 N21 C21 C22 -1.48(18)
O21 C21 C22 C23 -117.19(12)
N21 C21 C22 C23 61.16(15)
C21 C22 C23 C24 -81.73(13)
C22 C23 C24 C25 69.44(15)
C23 C24 C25 C30 -61.30(15)
C23 C24 C25 C26 174.61(10)
C24 C25 C26 C34 -54.92(13)
C30 C25 C26 C34 175.12(9)
C24 C25 C26 C27 73.15(12)
C30 C25 C26 C27 -56.81(12)
C34 C26 C27 O22 55.60(12)
C25 C26 C27 O22 -74.49(12)
C34 C26 C27 C28 179.89(10)
C25 C26 C27 C28 49.80(13)
O22 C27 C28 C29 78.02(12)
C26 C27 C28 C29 -46.13(13)
C27 C28 C29 C30 51.29(13)
C21 N21 C30 C29 75.58(15)
C33 N21 C30 C29 -105.04(11)
C21 N21 C30 C31 -167.37(11)
C33 N21 C30 C31 12.01(11)
C21 N21 C30 C25 -50.52(16)
C33 N21 C30 C25 128.86(10)
C28 C29 C30 N21 171.57(10)
C28 C29 C30 C31 61.40(13)
C28 C29 C30 C25 -59.90(12)
C24 C25 C30 N21 62.06(13)
C26 C25 C30 N21 -172.13(9)
C24 C25 C30 C29 -64.46(12)
C26 C25 C30 C29 61.35(11)
C24 C25 C30 C31 173.37(9)
C26 C25 C30 C31 -60.82(11)
N21 C30 C31 C32 -32.06(11)
C29 C30 C31 C32 85.23(11)
C25 C30 C31 C32 -152.90(9)
C30 C31 C32 C33 40.51(12)
C21 N21 C33 C32 -168.11(10)
C30 N21 C33 C32 12.41(12)
C31 C32 C33 N21 -31.81(12)
C27 C26 C34 C35 172.26(10)
C25 C26 C34 C35 -58.23(14)
C26 C34 C35 C36 178.92(11)
